data_2213957
loop_
_publ_author_name
'Yu-Yuan Ye'

_publ_section_title
;13-Methyl-3-oxo-2,3,6,7,8,9,10,11,12,13,14,15,16,17-tetradecahydro-1<i>H</i>-cyclopenta[<i>a</i>]phenanthren-17-yl
 4-nitrobenzoate
;
_journal_coeditor_code SG2168
_journal_issue 6
_journal_name_full 'Acta Crystallographica Section E'
_journal_page_first o3022
_journal_page_last o3022
_journal_paper_doi 10.1107/S1600536807025020
_journal_volume 63
_journal_year 2007
_chemical_formula_iupac 'C25 H29 N O5'
_chemical_formula_moiety 'C25 H29 N O5'
_chemical_formula_sum 'C25 H29 N O5'
_chemical_formula_weight 423.49
_chemical_name_systematic
;
13-Methyl-3-oxo-2,3,6,7,8,9,10,11,12,13,14,15,16,17-tetradecahydro-
1<i>H</i>-cyclopenta[<i>a</i>]phenanthren-17-yl 4-nitrobenzoate
;
_space_group_IT_number 19
_symmetry_cell_setting orthorhombic
_symmetry_space_group_name_Hall 'P 2ac 2ab'
_symmetry_space_group_name_H-M 'P 21 21 21'
_atom_sites_solution_hydrogens geom
_atom_sites_solution_primary direct
_atom_sites_solution_secondary difmap
_audit_creation_method SHELXL-97
_cell_angle_alpha 90.00
_cell_angle_beta 90.00
_cell_angle_gamma 90.00
_cell_formula_units_Z 4
_cell_length_a 10.8866(6)
_cell_length_b 11.5321(6)
_cell_length_c 17.6671(9)
_cell_measurement_reflns_used 25
_cell_measurement_temperature 298(2)
_cell_measurement_theta_max 14.83
_cell_measurement_theta_min 9.98
_cell_volume 2218.0(2)
_computing_cell_refinement 'CAD-4 EXPRESS'
_computing_data_collection 'CAD-4 EXPRESS (Enraf--Nonius, 1994)'
_computing_data_reduction 'XCAD4 (Harms & Wocadlo, 1995)'
_computing_molecular_graphics 'ORTEP-3 for Windows (Version 1.05; Farrugia, 1997)'
_computing_publication_material 'WinGX (Farrugia, 1999)'
_computing_structure_refinement 'SHELXL97 (Sheldrick, 1997)'
_computing_structure_solution 'SHELXS97 (Sheldrick, 1997)'
_diffrn_ambient_temperature 298(2)
_diffrn_measured_fraction_theta_full 1.000
_diffrn_measured_fraction_theta_max 1.000
_diffrn_measurement_device_type 'Enraf-Nonius CAD-4'
_diffrn_measurement_method 'omega/2-theta scans'
_diffrn_radiation_monochromator graphite
_diffrn_radiation_source 'fine-focus sealed tube'
_diffrn_radiation_type MoK\a
_diffrn_radiation_wavelength 0.71073
_diffrn_reflns_av_R_equivalents 0.0422
_diffrn_reflns_av_sigmaI/netI 0.0169
_diffrn_reflns_limit_h_max 12
_diffrn_reflns_limit_h_min -12
_diffrn_reflns_limit_k_max 11
_diffrn_reflns_limit_k_min -13
_diffrn_reflns_limit_l_max 21
_diffrn_reflns_limit_l_min -21
_diffrn_reflns_number 25354
_diffrn_reflns_theta_full 25.00
_diffrn_reflns_theta_max 25.00
_diffrn_reflns_theta_min 2.11
_diffrn_standards_decay_% 0.3
_diffrn_standards_interval_time 60
_diffrn_standards_number 3
_exptl_absorpt_coefficient_mu 0.088
_exptl_absorpt_correction_T_max 0.9895
_exptl_absorpt_correction_T_min 0.9644
_exptl_absorpt_correction_type multi-scan
_exptl_absorpt_process_details '(ABSCOR; Higashi, 1995)'
_exptl_crystal_colour colourless
_exptl_crystal_density_diffrn 1.268
_exptl_crystal_density_method 'not measured'
_exptl_crystal_description prism
_exptl_crystal_F_000 904
_exptl_crystal_size_max 0.32
_exptl_crystal_size_mid 0.21
_exptl_crystal_size_min 0.12
_refine_diff_density_max 0.207
_refine_diff_density_min -0.134
_refine_ls_abs_structure_details 'Flack (1983)'
_refine_ls_extinction_coef 0.0045(9)
_refine_ls_extinction_expression Fc^*^=kFc[1+0.001xFc^2^\l^3^/sin(2\q)]^-1/4^
_refine_ls_extinction_method SHELXL97
_refine_ls_goodness_of_fit_ref 1.034
_refine_ls_hydrogen_treatment constr
_refine_ls_matrix_type full
_refine_ls_number_parameters 282
_refine_ls_number_reflns 2225
_refine_ls_number_restraints 0
_refine_ls_restrained_S_all 1.034
_refine_ls_R_factor_all 0.0510
_refine_ls_R_factor_gt 0.0374
_refine_ls_shift/su_max 0.001
_refine_ls_shift/su_mean 0.000
_refine_ls_structure_factor_coef Fsqd
_refine_ls_weighting_details 'calc w=1/[\s^2^(Fo^2^)+(0.0431P)^2^+0.439P] where P=(Fo^2^+2Fc^2^)/3'
_refine_ls_weighting_scheme calc
_refine_ls_wR_factor_gt 0.0899
_refine_ls_wR_factor_ref 0.0992
_reflns_number_gt 1757
_reflns_number_total 2225
_reflns_threshold_expression I>2sigma(I)
_cod_data_source_file sg2168.cif
_cod_data_source_block I
_cod_database_code 2213957
_cod_database_fobs_code 2213957

loop_
_symmetry_equiv_pos_as_xyz
'x, y, z'
'-x+1/2, -y, z+1/2'
'-x, y+1/2, -z+1/2'
'x+1/2, -y+1/2, -z'

loop_
_atom_site_type_symbol
_atom_site_label
_atom_site_fract_x
_atom_site_fract_y
_atom_site_fract_z
_atom_site_U_iso_or_equiv
_atom_site_adp_type
_atom_site_calc_flag
_atom_site_refinement_flags
_atom_site_occupancy
O O1 0.5768(3) 0.6312(3) 0.42364(14) 0.1174(10) Uani d . 1
O O2 0.4737(2) 0.51962(18) 1.01883(11) 0.0694(6) Uani d . 1
O O3 0.5297(3) 0.6795(2) 1.08166(12) 0.0873(7) Uani d . 1
O O4 0.6884(3) 0.1759(3) 1.30309(17) 0.1259(12) Uani d . 1
O O5 0.7028(3) 0.3232(3) 1.37676(16) 0.1229(12) Uani d . 1
N N1 0.6778(3) 0.2788(3) 1.31684(18) 0.0888(9) Uani d . 1
C C1 0.5414(4) 0.5881(3) 0.48331(19) 0.0869(10) Uani d . 1
C C2 0.4313(3) 0.6266(3) 0.52155(16) 0.0694(8) Uani d . 1
H H2 0.3846 0.6845 0.4989 0.083 Uiso calc R 1
C C3 0.3929(3) 0.5836(3) 0.58751(15) 0.0605(7) Uani d . 1
C C4 0.2712(3) 0.6168(3) 0.62039(17) 0.0730(9) Uani d . 1
H H4A 0.2157 0.5512 0.6172 0.088 Uiso calc R 1
H H4B 0.2364 0.6797 0.5910 0.088 Uiso calc R 1
C C5 0.2828(3) 0.6547(3) 0.70291(16) 0.0671(8) Uani d . 1
H H5A 0.3268 0.7278 0.7052 0.081 Uiso calc R 1
H H5B 0.2014 0.6670 0.7238 0.081 Uiso calc R 1
C C6 0.3497(3) 0.5657(2) 0.75022(15) 0.0552(7) Uani d . 1
H H6 0.3006 0.4945 0.7509 0.066 Uiso calc R 1
C C7 0.3685(3) 0.6050(3) 0.83138(15) 0.0590(7) Uani d . 1
H H7 0.4229 0.6725 0.8284 0.071 Uiso calc R 1
C C8 0.2595(3) 0.6435(4) 0.87880(18) 0.0820(10) Uani d . 1
H H8A 0.1906 0.5910 0.8726 0.098 Uiso calc R 1
H H8B 0.2337 0.7213 0.8651 0.098 Uiso calc R 1
C C9 0.3092(3) 0.6400(3) 0.96115(18) 0.0824(10) Uani d . 1
H H9A 0.3118 0.7172 0.9828 0.099 Uiso calc R 1
H H9B 0.2580 0.5911 0.9928 0.099 Uiso calc R 1
C C10 0.4384(3) 0.5895(3) 0.95376(15) 0.0671(8) Uani d . 1
H H10 0.4975 0.6529 0.9475 0.081 Uiso calc R 1
C C11 0.4355(3) 0.5171(2) 0.88165(15) 0.0576(7) Uani d . 1
C C12 0.5594(3) 0.4892(3) 0.84696(16) 0.0742(9) Uani d . 1
H H12A 0.5988 0.4284 0.8761 0.089 Uiso calc R 1
H H12B 0.6114 0.5575 0.8490 0.089 Uiso calc R 1
C C13 0.5457(3) 0.4499(3) 0.76461(16) 0.0727(9) Uani d . 1
H H13A 0.6266 0.4379 0.7431 0.087 Uiso calc R 1
H H13B 0.5027 0.3762 0.7635 0.087 Uiso calc R 1
C C14 0.4756(3) 0.5373(3) 0.71588(15) 0.0588(7) Uani d . 1
H H14 0.5233 0.6093 0.7165 0.071 Uiso calc R 1
C C15 0.4674(3) 0.4983(3) 0.63285(16) 0.0677(8) Uani d . 1
H H15 0.4254 0.4232 0.6314 0.081 Uiso calc R 1
C C16 0.5959(4) 0.4828(5) 0.5982(2) 0.1153(17) Uani d . 1
H H16A 0.6489 0.5429 0.6184 0.138 Uiso calc R 1
H H16B 0.6284 0.4089 0.6152 0.138 Uiso calc R 1
C C17 0.6043(5) 0.4862(5) 0.5178(2) 0.1240(18) Uani d . 1
H H17A 0.5685 0.4158 0.4973 0.149 Uiso calc R 1
H H17B 0.6902 0.4876 0.5034 0.149 Uiso calc R 1
C C18 0.3607(3) 0.4057(3) 0.89454(18) 0.0748(9) Uani d . 1
H H18A 0.3478 0.3673 0.8470 0.112 Uiso calc R 1
H H18B 0.2828 0.4251 0.9166 0.112 Uiso calc R 1
H H18C 0.4049 0.3551 0.9280 0.112 Uiso calc R 1
C C19 0.5181(3) 0.5761(3) 1.07838(16) 0.0619(7) Uani d . 1
C C20 0.5542(3) 0.4962(3) 1.14058(15) 0.0575(7) Uani d . 1
C C21 0.5865(3) 0.5425(3) 1.21044(17) 0.0690(8) Uani d . 1
H H21 0.5827 0.6223 1.2177 0.083 Uiso calc R 1
C C22 0.6237(3) 0.4725(3) 1.26874(18) 0.0730(9) Uani d . 1
H H22 0.6444 0.5037 1.3156 0.088 Uiso calc R 1
C C23 0.6298(3) 0.3553(3) 1.25628(17) 0.0692(8) Uani d . 1
C C24 0.5963(3) 0.3054(3) 1.18887(17) 0.0721(9) Uani d . 1
H H24 0.5996 0.2255 1.1823 0.087 Uiso calc R 1
C C25 0.5576(3) 0.3771(3) 1.13105(17) 0.0673(8) Uani d . 1
H H25 0.5334 0.3450 1.0851 0.081 Uiso calc R 1

loop_
_atom_site_aniso_label
_atom_site_aniso_U_11
_atom_site_aniso_U_22
_atom_site_aniso_U_33
_atom_site_aniso_U_12
_atom_site_aniso_U_13
_atom_site_aniso_U_23
O1 0.159(3) 0.108(2) 0.0856(17) 0.012(2) 0.0421(18) 0.0313(16)
O2 0.0882(15) 0.0667(13) 0.0533(11) -0.0137(12) -0.0126(11) -0.0002(10)
O3 0.1123(19) 0.0689(14) 0.0806(14) -0.0207(14) -0.0277(14) -0.0006(12)
O4 0.163(3) 0.110(2) 0.104(2) 0.058(2) 0.003(2) 0.0158(19)
O5 0.165(3) 0.125(2) 0.0785(17) -0.045(2) -0.0390(18) 0.0294(17)
N1 0.088(2) 0.103(3) 0.075(2) 0.001(2) -0.0039(17) 0.0159(19)
C1 0.107(3) 0.083(2) 0.070(2) 0.003(2) 0.012(2) 0.0148(19)
C2 0.082(2) 0.0657(19) 0.0599(17) -0.0003(18) -0.0080(16) 0.0069(16)
C3 0.0682(18) 0.0609(17) 0.0522(16) -0.0072(16) -0.0090(14) 0.0021(14)
C4 0.0680(19) 0.086(2) 0.0650(18) 0.0065(18) -0.0126(15) 0.0062(18)
C5 0.0616(18) 0.073(2) 0.0664(18) 0.0098(16) -0.0093(15) -0.0032(16)
C6 0.0535(15) 0.0537(16) 0.0583(16) -0.0012(13) -0.0051(13) 0.0011(13)
C7 0.0609(17) 0.0580(17) 0.0582(16) -0.0039(14) -0.0051(14) -0.0029(14)
C8 0.084(2) 0.093(2) 0.069(2) 0.023(2) -0.0012(18) -0.0100(19)
C9 0.104(3) 0.079(2) 0.0640(19) 0.017(2) 0.0001(19) -0.0116(17)
C10 0.084(2) 0.0626(18) 0.0547(16) -0.0082(17) -0.0088(16) 0.0023(14)
C11 0.0620(17) 0.0588(16) 0.0520(15) -0.0055(14) -0.0008(14) -0.0005(13)
C12 0.0649(19) 0.093(2) 0.0649(18) 0.0100(19) -0.0058(16) 0.0130(17)
C13 0.0654(18) 0.092(2) 0.0603(18) 0.0240(17) 0.0034(16) 0.0112(16)
C14 0.0567(16) 0.0630(17) 0.0566(15) -0.0011(14) -0.0036(14) 0.0069(14)
C15 0.080(2) 0.0688(19) 0.0547(16) 0.0097(17) 0.0063(16) 0.0094(15)
C16 0.111(3) 0.164(4) 0.072(2) 0.061(3) 0.027(2) 0.032(3)
C17 0.135(4) 0.141(4) 0.096(3) 0.049(3) 0.042(3) 0.045(3)
C18 0.094(2) 0.0658(19) 0.0640(18) -0.0165(18) 0.0028(17) -0.0028(16)
C19 0.0582(17) 0.071(2) 0.0569(16) -0.0101(16) -0.0024(14) -0.0061(15)
C20 0.0537(16) 0.0661(18) 0.0527(15) -0.0036(14) -0.0029(13) -0.0052(14)
C21 0.0726(19) 0.0699(19) 0.0645(18) -0.0074(16) -0.0075(16) -0.0082(16)
C22 0.074(2) 0.085(2) 0.0596(18) -0.0061(18) -0.0081(16) -0.0034(17)
C23 0.0625(18) 0.080(2) 0.0647(19) 0.0009(17) -0.0020(15) 0.0075(17)
C24 0.075(2) 0.0687(19) 0.072(2) 0.0060(18) -0.0014(17) -0.0054(17)
C25 0.0710(19) 0.0702(19) 0.0605(17) -0.0008(17) -0.0026(16) -0.0087(16)

loop_
_atom_type_symbol
_atom_type_description
_atom_type_scat_dispersion_real
_atom_type_scat_dispersion_imag
_atom_type_scat_source
C C 0.0033 0.0000 'International Tables Vol C Tables 4.2.6.8 and 6.1.1.4'
H H 0.0000 0.0000 'International Tables Vol C Tables 4.2.6.8 and 6.1.1.4'
N N 0.0061 0.0000 'International Tables Vol C Tables 4.2.6.8 and 6.1.1.4'
O O 0.0106 0.0000 'International Tables Vol C Tables 4.2.6.8 and 6.1.1.4'

loop_
_geom_angle_atom_site_label_1
_geom_angle_atom_site_label_2
_geom_angle_atom_site_label_3
_geom_angle
C19 O2 C10 116.8(2)
O5 N1 O4 124.6(3)
O5 N1 C23 117.4(3)
O4 N1 C23 118.0(3)
O1 C1 C2 122.5(4)
O1 C1 C17 121.8(4)
C2 C1 C17 115.6(3)
C3 C2 C1 123.6(3)
C3 C2 H2 118.2
C1 C2 H2 118.2
C2 C3 C4 121.4(3)
C2 C3 C15 122.6(3)
C4 C3 C15 116.0(3)
C3 C4 C5 111.8(3)
C3 C4 H4A 109.3
C5 C4 H4A 109.3
C3 C4 H4B 109.3
C5 C4 H4B 109.3
H4A C4 H4B 107.9
C6 C5 C4 111.9(3)
C6 C5 H5A 109.2
C4 C5 H5A 109.2
C6 C5 H5B 109.2
C4 C5 H5B 109.2
H5A C5 H5B 107.9
C5 C6 C7 112.6(2)
C5 C6 C14 110.9(2)
C7 C6 C14 108.4(2)
C5 C6 H6 108.2
C7 C6 H6 108.2
C14 C6 H6 108.2
C6 C7 C8 120.2(2)
C6 C7 C11 114.5(2)
C8 C7 C11 104.2(2)
C6 C7 H7 105.6
C8 C7 H7 105.6
C11 C7 H7 105.6
C7 C8 C9 103.7(3)
C7 C8 H8A 111.0
C9 C8 H8A 111.0
C7 C8 H8B 111.0
C9 C8 H8B 111.0
H8A C8 H8B 109.0
C10 C9 C8 104.5(3)
C10 C9 H9A 110.8
C8 C9 H9A 110.8
C10 C9 H9B 110.8
C8 C9 H9B 110.8
H9A C9 H9B 108.9
O2 C10 C11 111.3(2)
O2 C10 C9 112.7(3)
C11 C10 C9 105.1(3)
O2 C10 H10 109.2
C11 C10 H10 109.2
C9 C10 H10 109.2
C12 C11 C10 115.8(3)
C12 C11 C7 109.2(2)
C10 C11 C7 97.6(2)
C12 C11 C18 110.7(3)
C10 C11 C18 110.2(2)
C7 C11 C18 112.7(2)
C11 C12 C13 111.1(3)
C11 C12 H12A 109.4
C13 C12 H12A 109.4
C11 C12 H12B 109.4
C13 C12 H12B 109.4
H12A C12 H12B 108.0
C14 C13 C12 112.8(3)
C14 C13 H13A 109.0
C12 C13 H13A 109.0
C14 C13 H13B 109.0
C12 C13 H13B 109.0
H13A C13 H13B 107.8
C13 C14 C6 111.3(2)
C13 C14 C15 111.9(2)
C6 C14 C15 112.8(2)
C13 C14 H14 106.8
C6 C14 H14 106.8
C15 C14 H14 106.8
C3 C15 C14 110.4(2)
C3 C15 C16 110.8(3)
C14 C15 C16 111.2(3)
C3 C15 H15 108.1
C14 C15 H15 108.1
C16 C15 H15 108.1
C17 C16 C15 116.9(4)
C17 C16 H16A 108.1
C15 C16 H16A 108.1
C17 C16 H16B 108.1
C15 C16 H16B 108.1
H16A C16 H16B 107.3
C16 C17 C1 113.6(4)
C16 C17 H17A 108.9
C1 C17 H17A 108.9
C16 C17 H17B 108.9
C1 C17 H17B 108.9
H17A C17 H17B 107.7
C11 C18 H18A 109.5
C11 C18 H18B 109.5
H18A C18 H18B 109.5
C11 C18 H18C 109.5
H18A C18 H18C 109.5
H18B C18 H18C 109.5
O3 C19 O2 124.3(3)
O3 C19 C20 123.5(3)
O2 C19 C20 112.2(3)
C25 C20 C21 118.8(3)
C25 C20 C19 122.1(3)
C21 C20 C19 119.0(3)
C22 C21 C20 121.1(3)
C22 C21 H21 119.5
C20 C21 H21 119.5
C21 C22 C23 118.3(3)
C21 C22 H22 120.8
C23 C22 H22 120.8
C22 C23 C24 122.7(3)
C22 C23 N1 119.2(3)
C24 C23 N1 118.1(3)
C23 C24 C25 118.2(3)
C23 C24 H24 120.9
C25 C24 H24 120.9
C24 C25 C20 120.8(3)
C24 C25 H25 119.6
C20 C25 H25 119.6

loop_
_geom_bond_atom_site_label_1
_geom_bond_atom_site_label_2
_geom_bond_distance
O1 C1 1.228(4)
O2 C19 1.328(3)
O2 C10 1.455(3)
O3 C19 1.201(4)
O4 N1 1.217(4)
O5 N1 1.207(4)
N1 C23 1.482(4)
C1 C2 1.446(5)
C1 C17 1.490(6)
C2 C3 1.333(4)
C2 H2 0.9300
C3 C4 1.496(4)
C3 C15 1.505(4)
C4 C5 1.527(4)
C4 H4A 0.9700
C4 H4B 0.9700
C5 C6 1.511(4)
C5 H5A 0.9700
C5 H5B 0.9700
C6 C7 1.518(4)
C6 C14 1.535(4)
C6 H6 0.9800
C7 C8 1.520(4)
C7 C11 1.532(4)
C7 H7 0.9800
C8 C9 1.553(5)
C8 H8A 0.9700
C8 H8B 0.9700
C9 C10 1.529(5)
C9 H9A 0.9700
C9 H9B 0.9700
C10 C11 1.524(4)
C10 H10 0.9800
C11 C12 1.516(4)
C11 C18 1.538(4)
C12 C13 1.531(4)
C12 H12A 0.9700
C12 H12B 0.9700
C13 C14 1.530(4)
C13 H13A 0.9700
C13 H13B 0.9700
C14 C15 1.537(4)
C14 H14 0.9800
C15 C16 1.538(5)
C15 H15 0.9800
C16 C17 1.424(5)
C16 H16A 0.9700
C16 H16B 0.9700
C17 H17A 0.9700
C17 H17B 0.9700
C18 H18A 0.9600
C18 H18B 0.9600
C18 H18C 0.9600
C19 C20 1.487(4)
C20 C25 1.384(4)
C20 C21 1.390(4)
C21 C22 1.370(4)
C21 H21 0.9300
C22 C23 1.371(5)
C22 H22 0.9300
C23 C24 1.372(4)
C24 C25 1.380(4)
C24 H24 0.9300
C25 H25 0.9300

loop_
_geom_torsion_atom_site_label_1
_geom_torsion_atom_site_label_2
_geom_torsion_atom_site_label_3
_geom_torsion_atom_site_label_4
_geom_torsion
O1 C1 C2 C3 -177.9(4)
C17 C1 C2 C3 6.7(5)
C1 C2 C3 C4 -173.0(3)
C1 C2 C3 C15 6.2(5)
C2 C3 C4 C5 -129.9(3)
C15 C3 C4 C5 50.8(4)
C3 C4 C5 C6 -52.5(4)
C4 C5 C6 C7 176.7(2)
C4 C5 C6 C14 54.9(3)
C5 C6 C7 C8 54.5(4)
C14 C6 C7 C8 177.6(3)
C5 C6 C7 C11 179.7(2)
C14 C6 C7 C11 -57.2(3)
C6 C7 C8 C9 163.5(3)
C11 C7 C8 C9 33.6(3)
C7 C8 C9 C10 -4.8(4)
C19 O2 C10 C11 158.7(3)
C19 O2 C10 C9 -83.5(3)
C8 C9 C10 O2 -147.1(3)
C8 C9 C10 C11 -25.7(4)
O2 C10 C11 C12 -76.9(3)
C9 C10 C11 C12 160.8(3)
O2 C10 C11 C7 167.4(2)
C9 C10 C11 C7 45.1(3)
O2 C10 C11 C18 49.8(3)
C9 C10 C11 C18 -72.5(3)
C6 C7 C11 C12 57.5(3)
C8 C7 C11 C12 -169.2(3)
C6 C7 C11 C10 178.3(2)
C8 C7 C11 C10 -48.4(3)
C6 C7 C11 C18 -66.0(3)
C8 C7 C11 C18 67.3(3)
C10 C11 C12 C13 -162.8(3)
C7 C11 C12 C13 -53.8(3)
C18 C11 C12 C13 70.9(3)
C11 C12 C13 C14 54.8(4)
C12 C13 C14 C6 -55.0(3)
C12 C13 C14 C15 177.7(3)
C5 C6 C14 C13 178.3(2)
C7 C6 C14 C13 54.2(3)
C5 C6 C14 C15 -54.8(3)
C7 C6 C14 C15 -179.0(2)
C2 C3 C15 C14 131.2(3)
C4 C3 C15 C14 -49.6(4)
C2 C3 C15 C16 7.6(4)
C4 C3 C15 C16 -173.2(3)
C13 C14 C15 C3 177.3(3)
C6 C14 C15 C3 50.9(3)
C13 C14 C15 C16 -59.3(4)
C6 C14 C15 C16 174.2(3)
C3 C15 C16 C17 -36.0(6)
C14 C15 C16 C17 -159.1(4)
C15 C16 C17 C1 49.8(7)
O1 C1 C17 C16 150.3(5)
C2 C1 C17 C16 -34.2(6)
C10 O2 C19 O3 0.5(5)
C10 O2 C19 C20 -178.4(2)
O3 C19 C20 C25 -169.9(3)
O2 C19 C20 C25 9.1(4)
O3 C19 C20 C21 9.7(5)
O2 C19 C20 C21 -171.3(3)
C25 C20 C21 C22 1.5(5)
C19 C20 C21 C22 -178.1(3)
C20 C21 C22 C23 0.7(5)
C21 C22 C23 C24 -2.2(5)
C21 C22 C23 N1 175.9(3)
O5 N1 C23 C22 4.4(5)
O4 N1 C23 C22 -176.2(4)
O5 N1 C23 C24 -177.4(3)
O4 N1 C23 C24 2.0(5)
C22 C23 C24 C25 1.4(5)
N1 C23 C24 C25 -176.7(3)
C23 C24 C25 C20 0.8(5)
C21 C20 C25 C24 -2.2(5)
C19 C20 C25 C24 177.3(3)

loop_
_cod_related_entry_id
_cod_related_entry_database
_cod_related_entry_code
1 ChemSpider 21184897
